data_2105604
loop_
_publ_author_name
'Bertolasi, V.'
'Gilli, P.'
'Ferretti, V.'
'Gilli, G.'

_publ_section_title
;
 Intermolecular N-H&#x00B7;&#x00B7;&#x00B7;O Hydrogen Bonding Assisted by
 Resonance. II. Self Assembly of Hydrogen-Bonded Secondary Enaminones in
 Supramolecular Catemers
;
_journal_issue 1
_journal_name_full 'Acta Crystallographica Section B'
_journal_page_first 50
_journal_page_last 65
_journal_paper_doi 10.1107/S0108768197008677
_journal_volume 54
_journal_year 1998
_chemical_formula_analytical 'C20 H33 N3 O2 '
_chemical_formula_sum 'C20 H33 N3 O2'
_chemical_formula_weight 347.50
_chemical_name_systematic
;
N,N'-3-azapentane-1,5-bis[1-(3-oxo-5,5-dimethyl-1-cyclohexenyl)]
;
_space_group_IT_number 15
_symmetry_cell_setting monoclinic
_symmetry_space_group_name_Hall '-C 2yc'
_symmetry_space_group_name_H-M 'C 1 2/c 1'
_cell_angle_alpha 90.00000
_cell_angle_beta 92.76(3)
_cell_angle_gamma 90.00000
_cell_formula_units_Z 4
_cell_length_a 31.779(5)
_cell_length_b 5.7140(10)
_cell_length_c 11.334(5)
_cell_measurement_reflns_used 25
_cell_measurement_temperature 295
_cell_measurement_theta_max 15
_cell_measurement_theta_min 10
_cell_volume 2055.7(10)
_diffrn_ambient_temperature 295
_diffrn_measurement_device_type 'Enraf-Nonius CAD4'
_diffrn_measurement_method \w/2\q
_diffrn_radiation_monochromator graphite
_diffrn_radiation_source 'fine focus sealed tube'
_diffrn_radiation_type 'Mo K\a'
_diffrn_radiation_wavelength 0.71069
_diffrn_reflns_av_R_equivalents 0.023
_diffrn_reflns_limit_h_max 42
_diffrn_reflns_limit_h_min 0
_diffrn_reflns_limit_k_max 7
_diffrn_reflns_limit_k_min 0
_diffrn_reflns_limit_l_max 15
_diffrn_reflns_limit_l_min -15
_diffrn_reflns_number 2529
_diffrn_reflns_reduction_process ' ......'
_diffrn_reflns_theta_max 28
_diffrn_reflns_theta_min 2
_diffrn_standards_decay_% 0
_diffrn_standards_interval_time 120
_diffrn_standards_number 3
_exptl_absorpt_coefficient_mu 0.0728
_exptl_absorpt_correction_type none
_exptl_crystal_colour 'pale yellow'
_exptl_crystal_density_diffrn 1.1228
_exptl_crystal_description
;
plated
;
_exptl_crystal_F_000 760.0
_exptl_crystal_size_max 0.48
_exptl_crystal_size_mid 0.29
_exptl_crystal_size_min 0.07
_refine_diff_density_max 0.07
_refine_diff_density_min -0.11
_refine_ls_extinction_method none
_refine_ls_goodness_of_fit_ref 1.62
_refine_ls_hydrogen_treatment 'H atoms isotropic'
_refine_ls_matrix_type full
_refine_ls_number_parameters 182
_refine_ls_number_reflns 2487
_refine_ls_R_factor_gt 0.045
_refine_ls_shift/su_max 0.02
_refine_ls_structure_factor_coef F
_refine_ls_weighting_details 'w = 4F^2^/[\s^2^(I) + (0.04F^2^)^2^]'
_refine_ls_weighting_scheme calc
_refine_ls_wR_factor_ref 0.052
_reflns_number_gt 1115
_reflns_number_total 2487
_reflns_threshold_expression I>3\s(I)
_cod_data_source_file na0080.cif
_cod_data_source_block 9
_cod_depositor_comments
;
The following automatic conversions were performed:

'_symmetry_cell_setting' value 'Monoclinic' changed to 'monoclinic'
according to /home/saulius/struct/CIF-dictionaries/cif_core.dic
dictionary named 'cif_core.dic' version 2.4.2 from 2011-04-26.

Automatic conversion script
Id: cif_fix_values 1891 2012-01-12 08:04:46Z andrius 

The following automatic conversions were performed:

'_refine_ls_weighting_scheme' value 'calc w = 4F^2^/[\s^2^(I) +
(0.04F^2^)^2^]' was changed to 'calc'. New tag
'_refine_ls_weighting_details' was created. The value of the new tag
was set to 'w = 4F^2^/[\s^2^(I) + (0.04F^2^)^2^]'.

Automatic conversion script
Id: cif_fix_values 3143 2015-03-26 13:38:13Z robertas 
;
_cod_original_cell_volume 2056.0(10)
_cod_original_sg_symbol_H-M 'C 2/c'
_cod_original_formula_sum 'C20 H33 N3 O2 '
_cod_database_code 2105604

loop_
_symmetry_equiv_pos_as_xyz
x,y,z
-x,-y,-z
-x,y,-z+1/2
x,-y,z+1/2
x+1/2,y+1/2,z
-x+1/2,-y+1/2,-z
-x+1/2,y+1/2,-z+1/2
x+1/2,-y+1/2,z+1/2

loop_
_atom_site_label
_atom_site_fract_x
_atom_site_fract_y
_atom_site_fract_z
_atom_site_U_iso_or_equiv
_atom_site_adp_type
_atom_site_occupancy
_atom_site_type_symbol
O1 -0.11280(6) 0.3897(3) 0.64500(10) 0.0724(6) Uani 1.0 O
N1 -0.08048(5) -0.1584(4) 0.35210(10) 0.0497(6) Uani 1.0 N
N2 0.00000000 -0.2936(6) 0.25000000 0.0641(9) Uani 1.0 N
C1 -0.11949(7) 0.2989(4) 0.5461(2) 0.0519(7) Uani 1.0 C
C2 -0.09529(7) 0.1126(4) 0.5040(2) 0.0515(7) Uani 1.0 C
C3 -0.10292(6) 0.0150(4) 0.3948(2) 0.0436(6) Uani 1.0 C
C4 -0.13782(7) 0.1060(4) 0.3142(2) 0.0495(7) Uani 1.0 C
C5 -0.17382(6) 0.2174(4) 0.3790(2) 0.0467(7) Uani 1.0 C
C6 -0.15468(8) 0.3932(4) 0.4663(2) 0.0568(9) Uani 1.0 C
C7 -0.19811(7) 0.0295(5) 0.4445(2) 0.0658(10) Uani 1.0 C
C8 -0.20371(8) 0.3400(5) 0.2906(2) 0.0694(9) Uani 1.0 C
C9 -0.04554(7) -0.2744(5) 0.4153(2) 0.0592(9) Uani 1.0 C
C10 -0.02248(7) -0.4309(5) 0.3351(2) 0.0610(8) Uani 1.0 C
H1N -0.0873(5) -0.211(4) 0.2864(16) 0.040(4) Uiso 1.0 H
H2N -0.0181(13) -0.201(9) 0.212(4) 0.076(14) Uiso 0.5 H
H2 -0.0748(6) 0.047(4) 0.5548(18) 0.057(5) Uiso 1.0 H
H4A -0.1485(5) -0.010(3) 0.2663(15) 0.035(4) Uiso 1.0 H
H4B -0.1267(6) 0.212(4) 0.2623(16) 0.043(5) Uiso 1.0 H
H6A -0.1437(6) 0.529(4) 0.4228(17) 0.053(5) Uiso 1.0 H
H6B -0.1762(6) 0.447(4) 0.5172(18) 0.056(5) Uiso 1.0 H
H7A -0.1798(6) -0.057(4) 0.5026(18) 0.060(6) Uiso 1.0 H
H7B -0.2208(7) 0.103(4) 0.4924(19) 0.071(6) Uiso 1.0 H
H7C -0.2087(7) -0.099(5) 0.385(2) 0.084(7) Uiso 1.0 H
H8A -0.1889(6) 0.454(4) 0.2472(18) 0.063(6) Uiso 1.0 H
H8B -0.2263(7) 0.416(4) 0.330(2) 0.071(6) Uiso 1.0 H
H8C -0.2163(8) 0.237(5) 0.233(2) 0.079(7) Uiso 1.0 H
H9A -0.0257(6) -0.146(4) 0.4481(18) 0.059(6) Uiso 1.0 H
H9B -0.0551(6) -0.352(4) 0.4794(18) 0.048(5) Uiso 1.0 H
H10A -0.0019(7) -0.537(4) 0.383(2) 0.058(5) Uiso 1.0 H
H10B -0.0416(7) -0.531(4) 0.2883(18) 0.063(6) Uiso 1.0 H

loop_
_atom_site_aniso_label
_atom_site_aniso_U_11
_atom_site_aniso_U_22
_atom_site_aniso_U_33
_atom_site_aniso_U_12
_atom_site_aniso_U_13
_atom_site_aniso_U_23
O1 0.0786(9) 0.0528(9) 0.0391(7) -0.0086(7) -0.0090(7) 0.0003(8)
N1 0.0302(7) 0.0542(10) 0.0329(7) -0.0006(8) -0.0023(6) 0.0046(8)
N2 0.0399(11) 0.0563(15) 0.0566(14) 0.0000000 0.0122(11) 0.0000000
C1 0.0512(11) 0.0353(10) 0.0363(9) 0.0028(9) 0.0018(9) -0.0070(10)
C2 0.0382(9) 0.0486(11) 0.0343(9) 0.0052(10) -0.0067(8) -0.0004(10)
C3 0.0286(8) 0.0420(10) 0.0328(8) 0.0036(9) 0.0038(7) -0.0030(8)
C4 0.0385(9) 0.0450(11) 0.0332(9) 0.0014(9) -0.0035(8) 0.0018(10)
C5 0.0365(9) 0.0348(9) 0.0391(9) 0.0019(9) -0.0010(8) 0.0044(9)
C6 0.0564(11) 0.0361(11) 0.0421(10) 0.0029(9) 0.0031(9) 0.0044(10)
C7 0.0415(10) 0.0468(12) 0.0683(13) 0.0063(12) 0.0089(10) 0.0019(10)
C8 0.0503(11) 0.0541(13) 0.0589(13) 0.0025(12) -0.0069(10) 0.0150(11)
C9 0.0331(9) 0.0653(14) 0.0418(10) 0.0098(10) 0.0016(8) 0.0085(10)
C10 0.0367(9) 0.0574(13) 0.0503(11) 0.0116(11) 0.0004(9) 0.0091(10)

loop_
_atom_type_symbol
_atom_type_description
_atom_type_scat_dispersion_real
_atom_type_scat_dispersion_imag
_atom_type_scat_source
'O ' 'Oxygen      ' 0.0106 0.0060 'Int. Tab. C, 4.2.6.8, 6.1.1.4'
'N ' 'Nitrogen    ' 0.0061 0.0033 'Int. Tab. C, 4.2.6.8, 6.1.1.4'
'C ' 'Carbon      ' 0.0033 0.0016 'Int. Tab. C, 4.2.6.8, 6.1.1.4'
'H ' 'Hydrogen    ' 0.0000 0.0000 'Int. Tab. C, 4.2.6.8, 6.1.1.4'

loop_
_geom_angle_atom_site_label_1
_geom_angle_atom_site_label_2
_geom_angle_atom_site_label_3
_geom_angle
_geom_angle_publ_flag
C3 N1 C9 125.0(2) no
C3 N1 H1N 119.0(10) no
C9 N1 H1N 116.0(10) no
C10 N2 H2N 108(3) no
O1 C1 C2 123.2(2) no
O1 C1 C6 118.8(2) no
C2 C1 C6 117.9(2) no
C1 C2 C3 122.6(2) no
C1 C2 H2 118.0(10) no
C3 C2 H2 119.0(10) no
N1 C3 C2 124.0(2) no
N1 C3 C4 115.7(2) no
C2 C3 C4 120.3(2) no
C3 C4 C5 113.7(2) no
C3 C4 H4A 111.0(10) no
C3 C4 H4B 109.0(10) no
C5 C4 H4A 109.0(10) no
C5 C4 H4B 110.0(10) no
H4A C4 H4B 104(2) no
C4 C5 C6 107.7(2) no
C4 C5 C7 110.3(2) no
C4 C5 C8 109.5(2) no
C6 C5 C7 110.1(2) no
C6 C5 C8 110.1(2) no
C7 C5 C8 109.2(2) no
C1 C6 C5 114.7(2) no
C1 C6 H6A 108.0(10) no
C1 C6 H6B 106.0(10) no
C5 C6 H6A 110.0(10) no
C5 C6 H6B 109.0(10) no
H6A C6 H6B 109(2) no
C5 C7 H7A 112.0(10) no
C5 C7 H7B 111.0(10) no
C5 C7 H7C 109.0(10) no
H7A C7 H7B 105(2) no
H7A C7 H7C 104(2) no
H7B C7 H7C 115(2) no
C5 C8 H8A 110.0(10) no
C5 C8 H8B 111.0(10) no
C5 C8 H8C 113.0(10) no
H8A C8 H8B 109(2) no
H8A C8 H8C 106(2) no
H8B C8 H8C 107(2) no
N1 C9 C10 111.1(2) no
N1 C9 H9A 107.0(10) no
N1 C9 H9B 110.0(10) no
C10 C9 H9A 110.0(10) no
C10 C9 H9B 112.0(10) no
H9A C9 H9B 106(2) no
N2 C10 C9 110.6(2) no
N2 C10 H10A 110.0(10) no
N2 C10 H10B 106.0(10) no
C9 C10 H10A 111.0(10) no
C9 C10 H10B 112.0(10) no
H10A C10 H10B 108(2) no

loop_
_geom_bond_atom_site_label_1
_geom_bond_atom_site_label_2
_geom_bond_distance
_geom_bond_publ_flag
O1 C1 1.243(3) no
N1 C3 1.326(3) no
N1 C9 1.452(3) no
N1 H1N 0.820(10) no
N2 C10 1.457(3) no
N2 H2N 0.88(4) no
C1 C2 1.410(3) no
C1 C6 1.504(3) no
C2 C3 1.368(3) no
C2 H2 0.93(2) no
C3 C4 1.496(3) no
C4 C5 1.528(3) no
C4 H4A 0.910(10) no
C4 H4B 0.93(2) no
C5 C6 1.516(3) no
C5 C7 1.535(3) no
C5 C8 1.518(3) no
C6 H6A 0.99(2) no
C6 H6B 0.97(2) no
C7 H7A 0.99(2) no
C7 H7B 1.01(2) no
C7 H7C 1.04(2) no
C8 H8A 0.95(2) no
C8 H8B 0.97(2) no
C8 H8C 0.95(2) no
C9 C10 1.492(4) no
C9 H9A 1.03(2) no
C9 H9B 0.92(2) no
C10 H10A 1.03(2) no
C10 H10B 0.97(2) no

loop_
_geom_contact_atom_site_label_1
_geom_contact_atom_site_label_2
_geom_contact_distance
O1 C2 2.336(3)
O1 C6 2.369(3)
O1 H2 2.54(2)
O1 H6A 2.775(19)
O1 H6B 2.45(2)
N1 N2 2.960(2)
N1 C2 2.379(3)
N1 C4 2.390(3)
N1 C10 2.428(3)
N1 H2N 2.61(4)
N1 H2 2.58(2)
N1 H4A 2.477(17)
N1 H4B 2.75(2)
N1 H9A 2.01(2)
N1 H9B 1.96(2)
N1 H10A 3.31(2)
N1 H10B 2.58(2)
N2 C9 2.424(3)
N2 H1N 2.865(17)
N2 H9A 2.57(2)
N2 H9B 3.22(2)
N2 H10A 2.05(2)
N2 H10B 1.96(2)
C1 C3 2.437(3)
C1 C4 2.884(3)
C1 C5 2.544(3)
C1 C7 3.108(3)
C1 H2 2.02(2)
C1 H4B 3.252(19)
C1 H6A 2.04(2)
C1 H6B 2.00(2)
C1 H7A 2.82(2)
C1 H7B 3.44(2)
C2 C4 2.485(3)
C2 C5 2.873(3)
C2 C6 2.498(3)
C2 C7 3.338(3)
C2 C9 2.925(4)
C2 H1N 3.102(19)
C2 H4A 3.189(17)
C2 H4B 2.925(19)
C2 H6A 2.96(2)
C2 H6B 3.21(2)
C2 H7A 2.86(2)
C2 H9A 2.76(2)
C2 H9B 2.97(2)
C3 C5 2.531(3)
C3 C6 2.857(3)
C3 C7 3.105(3)
C3 C9 2.465(3)
C3 H1N 1.866(19)
C3 H2 1.99(2)
C3 H4A 2.009(16)
C3 H4B 1.996(19)
C3 H6A 3.23(2)
C3 H7A 2.82(2)
C3 H7C 3.42(2)
C3 H9A 2.66(2)
C3 H9B 2.74(2)
C4 C6 2.458(3)
C4 C7 2.513(3)
C4 C8 2.488(4)
C4 H1N 2.450(19)
C4 H2 3.32(2)
C4 H6A 2.72(2)
C4 H6B 3.29(2)
C4 H7A 2.74(2)
C4 H7B 3.40(2)
C4 H7C 2.69(2)
C4 H8A 2.65(2)
C4 H8B 3.34(2)
C4 H8C 2.72(2)
C5 H4A 2.016(18)
C5 H4B 2.044(19)
C5 H6A 2.07(2)
C5 H6B 2.05(2)
C5 H7A 2.12(2)
C5 H7B 2.12(2)
C5 H7C 2.12(3)
C5 H8A 2.05(2)
C5 H8B 2.07(2)
C5 H8C 2.09(2)
C6 C7 2.501(4)
C6 C8 2.487(4)
C6 H2 3.34(2)
C6 H4A 3.244(18)
C6 H4B 2.721(19)
C6 H7A 2.73(2)
C6 H7B 2.71(2)
C6 H7C 3.40(3)
C6 H8A 2.68(2)
C6 H8B 2.69(2)
C6 H8C 3.34(2)
C7 C8 2.489(4)
C7 H4A 2.631(17)
C7 H4B 3.31(2)
C7 H6A 3.35(2)
C7 H6B 2.61(2)
C7 H8A 3.32(2)
C7 H8B 2.69(2)
C7 H8C 2.71(2)
C8 H4A 2.683(18)
C8 H4B 2.59(2)
C8 H6A 2.602(19)
C8 H6B 2.74(2)
C8 H7A 3.37(2)
C8 H7B 2.74(2)
C8 H7C 2.73(3)
C9 H1N 1.960(18)
C9 H2N 2.53(5)
C9 H2 2.62(2)
C9 H10A 2.09(2)
C9 H10B 2.06(2)
C10 H1N 2.454(18)
C10 H2N 1.92(5)
C10 H9A 2.08(2)
C10 H9B 2.03(2)
H1N H2N 2.39(5)
H1N H2 3.39(3)
H1N H4A 2.26(3)
H1N H4B 2.73(3)
H1N H9A 2.64(3)
H1N H9B 2.51(3)
H1N H10A 3.43(3)
H1N H10B 2.34(3)
H2N H9A 2.71(5)
H2N H9B 3.41(5)
H2N H10A 2.75(5)
H2N H10B 2.22(6)
H2 H7A 3.42(3)
H2 H9A 2.30(3)
H2 H9B 2.53(3)
H4A H4B 1.45(3)
H4A H7A 2.92(3)
H4A H7C 2.44(3)
H4A H8A 2.95(3)
H4A H8C 2.59(3)
H4B H6A 2.64(3)
H4B H7C 3.50(3)
H4B H8A 2.41(3)
H4B H8B 3.49(3)
H4B H8C 2.86(3)
H6A H6B 1.59(3)
H6A H8A 2.44(3)
H6A H8B 2.85(3)
H6B H7A 2.89(3)
H6B H7B 2.43(3)
H6B H8A 3.07(3)
H6B H8B 2.60(3)
H7A H7B 1.59(3)
H7A H7C 1.60(3)
H7B H7C 1.73(4)
H7B H8B 2.57(3)
H7B H8C 3.05(3)
H7C H8B 3.05(4)
H7C H8C 2.58(4)
H8A H8B 1.57(3)
H8A H8C 1.52(3)
H8B H8C 1.55(4)
H9A H9B 1.56(3)
H9A H10A 2.49(3)
H9A H10B 2.88(3)
H9B H10A 2.31(3)
H9B H10B 2.45(3)
H10A H10B 1.62(3)

loop_
_geom_hbond_atom_site_label_D
_geom_hbond_atom_site_label_H
_geom_hbond_atom_site_label_A
_geom_hbond_site_symmetry_A
_geom_hbond_distance_DH
_geom_hbond_distance_HA
_geom_hbond_distance_DA
_geom_hbond_angle_DHA
N2 H2N N1 1_555 0.88(5) 2.61(4) 2.960(2) 105(3)
N1 H1N O1 4_554 0.82(2) 2.04(2) 2.843(3) 167(2)

loop_
_geom_torsion_atom_site_label_1
_geom_torsion_atom_site_label_2
_geom_torsion_atom_site_label_3
_geom_torsion_atom_site_label_4
_geom_torsion
_geom_torsion_publ_flag
C9 N1 C3 C2 1.8(3) no
C9 N1 C3 C4 -179.4(2) no
H1N N1 C3 C2 178.0(10) no
H1N N1 C3 C4 -2(2) no
C3 N1 C9 C10 -169.8(2) no
C3 N1 C9 H9A -49.0(10) no
C3 N1 C9 H9B 65.0(10) no
H1N N1 C9 C10 14.0(10) no
H1N N1 C9 H9A 134(2) no
H1N N1 C9 H9B -110(2) no
H2N N2 C10 C9 -54(3) no
H2N N2 C10 H10A -177(4) no
H2N N2 C10 H10B 66(4) no
O1 C1 C2 C3 -179.7(2) no
O1 C1 C2 H2 5(2) no
C6 C1 C2 C3 -0.6(3) no
C6 C1 C2 H2 -175(2) no
O1 C1 C6 C5 -152.9(2) no
O1 C1 C6 H6A 85.0(10) no
O1 C1 C6 H6B -31.0(10) no
C2 C1 C6 C5 28.0(3) no
C2 C1 C6 H6A -94.0(10) no
C2 C1 C6 H6B 149.0(10) no
C1 C2 C3 N1 179.3(2) no
C1 C2 C3 C4 0.5(3) no
H2 C2 C3 N1 -5(2) no
H2 C2 C3 C4 176(2) no
N1 C3 C4 C5 153.9(2) no
N1 C3 C4 H4A 31.0(10) no
N1 C3 C4 H4B -82.0(10) no
C2 C3 C4 C5 -27.2(3) no
C2 C3 C4 H4A -149.0(10) no
C2 C3 C4 H4B 96.0(10) no
C3 C4 C5 C6 50.7(2) no
C3 C4 C5 C7 -69.4(2) no
C3 C4 C5 C8 170.4(2) no
H4A C4 C5 C6 175.0(10) no
H4A C4 C5 C7 55.0(10) no
H4A C4 C5 C8 -65.0(10) no
H4B C4 C5 C6 -71.0(10) no
H4B C4 C5 C7 168.0(10) no
H4B C4 C5 C8 48.0(10) no
C4 C5 C6 C1 -51.5(3) no
C4 C5 C6 H6A 70.0(10) no
C4 C5 C6 H6B -169.0(10) no
C7 C5 C6 C1 68.8(3) no
C7 C5 C6 H6A -168.0(10) no
C7 C5 C6 H6B -49.0(10) no
C8 C5 C6 C1 -170.8(2) no
C8 C5 C6 H6A -48.0(10) no
C8 C5 C6 H6B 70.0(10) no
C4 C5 C7 H7A 59.0(10) no
C4 C5 C7 H7B 176.0(10) no
C4 C5 C7 H7C -55.0(10) no
C6 C5 C7 H7A -59.0(10) no
C6 C5 C7 H7B 57.0(10) no
C6 C5 C7 H7C -174.0(10) no
C8 C5 C7 H7A 179.0(10) no
C8 C5 C7 H7B -63.0(10) no
C8 C5 C7 H7C 64.0(10) no
C4 C5 C8 H8A -56.0(10) no
C4 C5 C8 H8B -177(2) no
C4 C5 C8 H8C 61(2) no
C6 C5 C8 H8A 61.0(10) no
C6 C5 C8 H8B -59(2) no
C6 C5 C8 H8C 179(2) no
C7 C5 C8 H8A -177.0(10) no
C7 C5 C8 H8B 61(2) no
C7 C5 C8 H8C -59(2) no
N1 C9 C10 N2 69.2(3) no
N1 C9 C10 H10A -167.0(10) no
N1 C9 C10 H10B -47.0(10) no
H9A C9 C10 N2 -48.0(10) no
H9A C9 C10 H10A 73(2) no
H9A C9 C10 H10B -166(2) no
H9B C9 C10 N2 -166.0(10) no
H9B C9 C10 H10A -44(2) no
H9B C9 C10 H10B 75(2) no
